data_4509586
loop_
_publ_author_name
'Reany, Ofer'
'Kapon, Moshe'
'Botoshansky, Mark'
'Keinan, Ehud'

_publ_section_title
;
 Rich Polymorphism in Triacetone-Triperoxide
;
_journal_issue 8
_journal_name_full 'Crystal Growth &amp; Design'
_journal_page_first 3661
_journal_paper_doi 10.1021/cg900390y
_journal_volume 9
_journal_year 2009
_chemical_formula_sum 'C9 H18 O6'
_chemical_formula_weight 222.23
_chemical_name_common 'keian-34 (Reany)'
_chemical_name_systematic
; 
 ? 
;
_space_group_IT_number 14
_symmetry_cell_setting monoclinic
_symmetry_space_group_name_Hall '-P 2ybc'
_symmetry_space_group_name_H-M 'P 1 21/c 1'
_atom_sites_solution_hydrogens geom
_atom_sites_solution_primary direct
_atom_sites_solution_secondary difmap
_audit_creation_method SHELXL-97
_cell_angle_alpha 90.00
_cell_angle_beta 117.22(3)
_cell_angle_gamma 90.00
_cell_formula_units_Z 16
_cell_length_a 11.964(2)
_cell_length_b 28.083(6)
_cell_length_c 15.600(3)
_cell_measurement_reflns_used 33271
_cell_measurement_temperature 200(2)
_cell_measurement_theta_max 25.01
_cell_measurement_theta_min 1.45
_cell_volume 4661(2)
_computing_cell_refinement 'DENZO HKL2000 (Otwinowski & Minor 1997)'
_computing_data_collection 'Collect (Nonius, 2006)'
_computing_data_reduction 'DENZO HKL2000 (Otwinowski & Minor 1997)'
_computing_molecular_graphics 'TEXSAN  (MSC, 1999)'
_computing_structure_refinement 'SHELXL-97 (Sheldrick, 1997)'
_computing_structure_solution 'SHELXS-97 (Sheldrick, 1997)'
_diffrn_ambient_temperature 200(2)
_diffrn_measured_fraction_theta_full 0.990
_diffrn_measured_fraction_theta_max 0.990
_diffrn_measurement_device_type 'Nonius KappaCCD'
_diffrn_measurement_method 'phi- and omega-scans'
_diffrn_radiation_monochromator graphite
_diffrn_radiation_source 'fine-focus sealed tube'
_diffrn_radiation_type MoK\a
_diffrn_radiation_wavelength 0.71073
_diffrn_reflns_av_R_equivalents 0.0700
_diffrn_reflns_av_sigmaI/netI 0.0714
_diffrn_reflns_limit_h_max 14
_diffrn_reflns_limit_h_min 0
_diffrn_reflns_limit_k_max 0
_diffrn_reflns_limit_k_min -33
_diffrn_reflns_limit_l_max 15
_diffrn_reflns_limit_l_min -18
_diffrn_reflns_number 33271
_diffrn_reflns_theta_full 25.01
_diffrn_reflns_theta_max 25.01
_diffrn_reflns_theta_min 1.45
_diffrn_standards_number 0
_exptl_absorpt_coefficient_mu 0.106
_exptl_absorpt_correction_type none
_exptl_crystal_colour colorless
_exptl_crystal_density_diffrn 1.267
_exptl_crystal_density_method 'not measured'
_exptl_crystal_description plate
_exptl_crystal_F_000 1920
_exptl_crystal_size_max 0.60
_exptl_crystal_size_mid 0.50
_exptl_crystal_size_min 0.15
_refine_diff_density_max 0.333
_refine_diff_density_min -0.250
_refine_diff_density_rms 0.059
_refine_ls_extinction_method none
_refine_ls_goodness_of_fit_ref 1.098
_refine_ls_hydrogen_treatment constr
_refine_ls_matrix_type full
_refine_ls_number_parameters 541
_refine_ls_number_reflns 8139
_refine_ls_number_restraints 0
_refine_ls_restrained_S_all 1.098
_refine_ls_R_factor_all 0.1434
_refine_ls_R_factor_gt 0.0632
_refine_ls_shift/su_max 0.005
_refine_ls_shift/su_mean 0.001
_refine_ls_structure_factor_coef Fsqd
_refine_ls_weighting_details 'calc w=1/[\s^2^(Fo^2^)+(0.0875P)^2^+3.1400P] where P=(Fo^2^+2Fc^2^)/3'
_refine_ls_weighting_scheme calc
_refine_ls_wR_factor_gt 0.1943
_refine_ls_wR_factor_ref 0.2154
_reflns_number_gt 4018
_reflns_number_total 8139
_reflns_threshold_expression >2sigma(I)
_cod_data_source_file cg900390ysup5.cif
_cod_data_source_block Keinan-34
_cod_original_sg_symbol_H-M 'P 21/c'
_cod_database_code 4509586

loop_
_symmetry_equiv_pos_as_xyz
'x, y, z'
'-x, y+1/2, -z+1/2'
'-x, -y, -z'
'x, -y-1/2, z-1/2'

loop_
_atom_site_label
_atom_site_type_symbol
_atom_site_fract_x
_atom_site_fract_y
_atom_site_fract_z
_atom_site_U_iso_or_equiv
_atom_site_adp_type
_atom_site_occupancy
_atom_site_symmetry_multiplicity
_atom_site_calc_flag
_atom_site_refinement_flags
O1 O 0.8072(2) -0.01710(9) 1.02932(16) 0.0259(6) Uani 1 1 d .
O2 O 0.7020(2) 0.01694(9) 0.99292(16) 0.0273(6) Uani 1 1 d .
O3 O 0.7944(2) 0.05502(9) 0.90625(15) 0.0266(6) Uani 1 1 d .
O4 O 0.6935(2) 0.03473(9) 0.81686(15) 0.0259(6) Uani 1 1 d .
O5 O 0.8045(2) -0.03769(9) 0.85609(16) 0.0278(6) Uani 1 1 d .
O6 O 0.7074(2) -0.05685(9) 0.87982(15) 0.0272(6) Uani 1 1 d .
C1 C 0.7629(3) -0.06079(13) 0.9837(2) 0.0241(9) Uani 1 1 d .
C2 C 0.7465(4) 0.06029(13) 0.9746(2) 0.0279(9) Uani 1 1 d .
C3 C 0.7466(3) -0.00163(13) 0.7851(2) 0.0227(9) Uani 1 1 d .
C4 C 0.6550(4) -0.08106(14) 0.9973(3) 0.0382(11) Uani 1 1 d .
H4A H 0.6806 -0.0854 1.0647 0.046 Uiso 1 1 d R
H4B H 0.6307 -0.1112 0.9648 0.046 Uiso 1 1 d R
H4C H 0.5850 -0.0595 0.9706 0.046 Uiso 1 1 d R
C5 C 0.8785(4) -0.09213(14) 1.0238(3) 0.0366(10) Uani 1 1 d .
H5A H 0.9129 -0.0946 1.0926 0.044 Uiso 1 1 d R
H5B H 0.9393 -0.0777 1.0077 0.044 Uiso 1 1 d R
H5C H 0.8579 -0.1233 0.9957 0.044 Uiso 1 1 d R
C6 C 0.6296(4) 0.09172(14) 0.9354(3) 0.0365(10) Uani 1 1 d .
H6A H 0.6003 0.0947 0.9830 0.044 Uiso 1 1 d R
H6B H 0.5650 0.0776 0.8781 0.044 Uiso 1 1 d R
H6C H 0.6499 0.1227 0.9203 0.044 Uiso 1 1 d R
C7 C 0.8572(4) 0.08091(14) 1.0606(3) 0.0375(10) Uani 1 1 d .
H7A H 0.8338 0.0860 1.1111 0.045 Uiso 1 1 d R
H7B H 0.8815 0.1107 1.0438 0.045 Uiso 1 1 d R
H7C H 0.9265 0.0591 1.0824 0.045 Uiso 1 1 d R
C8 C 0.8577(3) 0.01501(15) 0.7700(3) 0.0346(10) Uani 1 1 d .
H8A H 0.8890 -0.0113 0.7479 0.042 Uiso 1 1 d R
H8B H 0.9232 0.0267 0.8297 0.042 Uiso 1 1 d R
H8C H 0.8308 0.0399 0.7226 0.042 Uiso 1 1 d R
C9 C 0.6368(3) -0.01953(14) 0.6954(2) 0.0311(9) Uani 1 1 d .
H9A H 0.6645 -0.0448 0.6682 0.037 Uiso 1 1 d R
H9B H 0.6020 0.0057 0.6492 0.037 Uiso 1 1 d R
H9C H 0.5737 -0.0314 0.7117 0.037 Uiso 1 1 d R
O1A O 0.2087(2) 0.23477(9) 0.73614(17) 0.0329(7) Uani 1 1 d .
O2A O 0.3161(2) 0.26769(9) 0.77363(16) 0.0321(7) Uani 1 1 d .
O3A O 0.2189(2) 0.30702(9) 0.62294(17) 0.0358(7) Uani 1 1 d .
O4A O 0.3159(2) 0.28835(9) 0.59990(17) 0.0359(7) Uani 1 1 d .
O5A O 0.2049(2) 0.21507(10) 0.56131(18) 0.0369(7) Uani 1 1 d .
O6A O 0.3036(2) 0.19597(9) 0.65140(17) 0.0329(7) Uani 1 1 d .
C1A C 0.2513(4) 0.19027(14) 0.7156(2) 0.0294(9) Uani 1 1 d .
C2A C 0.2719(4) 0.31237(14) 0.7235(2) 0.0315(10) Uani 1 1 d .
C3A C 0.2609(4) 0.25129(13) 0.5297(3) 0.0333(11) Uani 1 1 d .
C4A C 0.1364(4) 0.16050(15) 0.6787(3) 0.0446(11) Uani 1 1 d .
H4AA H 0.1542 0.1294 0.6626 0.053 Uiso 1 1 d R
H4AB H 0.0727 0.1754 0.6220 0.053 Uiso 1 1 d R
H4AC H 0.1073 0.1578 0.7265 0.053 Uiso 1 1 d R
C5A C 0.3611(4) 0.16967(15) 0.8048(3) 0.0416(11) Uani 1 1 d .
H5AA H 0.3873 0.1400 0.7893 0.050 Uiso 1 1 d R
H5AB H 0.3357 0.1646 0.8542 0.050 Uiso 1 1 d R
H5AC H 0.4297 0.1919 0.8274 0.050 Uiso 1 1 d R
C6A C 0.3910(4) 0.34210(14) 0.7680(3) 0.0423(11) Uani 1 1 d .
H6AA H 0.3741 0.3734 0.7403 0.051 Uiso 1 1 d R
H6AB H 0.4526 0.3268 0.7540 0.051 Uiso 1 1 d R
H6AC H 0.4224 0.3444 0.8366 0.051 Uiso 1 1 d R
C7A C 0.1656(4) 0.33322(15) 0.7379(3) 0.0455(12) Uani 1 1 d .
H7AA H 0.1399 0.3629 0.7037 0.055 Uiso 1 1 d R
H7AB H 0.1926 0.3386 0.8053 0.055 Uiso 1 1 d R
H7AC H 0.0961 0.3114 0.7134 0.055 Uiso 1 1 d R
C8A C 0.1485(4) 0.26897(16) 0.4376(3) 0.0447(11) Uani 1 1 d .
H8AA H 0.1136 0.2437 0.3914 0.054 Uiso 1 1 d R
H8AB H 0.1763 0.2942 0.4104 0.054 Uiso 1 1 d R
H8AC H 0.0856 0.2809 0.4540 0.054 Uiso 1 1 d R
C9A C 0.3692(4) 0.23435(16) 0.5148(3) 0.0442(11) Uani 1 1 d .
H9AA H 0.3409 0.2093 0.4677 0.053 Uiso 1 1 d R
H9AB H 0.4333 0.2223 0.5748 0.053 Uiso 1 1 d R
H9AC H 0.4029 0.2599 0.4928 0.053 Uiso 1 1 d R
O1B O 0.2968(2) -0.05869(9) 0.62251(16) 0.0276(6) Uani 1 1 d .
O2B O 0.1984(2) -0.03902(9) 0.64454(16) 0.0286(6) Uani 1 1 d .
O3B O 0.3099(2) 0.03351(9) 0.68626(15) 0.0268(6) Uani 1 1 d .
O4B O 0.2106(2) 0.05350(9) 0.59599(16) 0.0249(6) Uani 1 1 d .
O5B O 0.3055(2) 0.01533(8) 0.51142(16) 0.0243(6) Uani 1 1 d .
O6B O 0.1999(2) -0.01826(8) 0.47338(15) 0.0224(6) Uani 1 1 d .
C1B C 0.2432(3) -0.06215(13) 0.5190(2) 0.0221(9) Uani 1 1 d .
C2B C 0.2560(3) -0.00311(13) 0.7165(2) 0.0247(9) Uani 1 1 d .
C3B C 0.2609(3) 0.05891(13) 0.5290(2) 0.0247(9) Uani 1 1 d .
C4B C 0.3520(3) -0.08229(14) 0.5066(3) 0.0334(10) Uani 1 1 d .
H4BA H 0.3772 -0.1123 0.5393 0.040 Uiso 1 1 d R
H4BB H 0.4212 -0.0604 0.5331 0.040 Uiso 1 1 d R
H4BC H 0.3267 -0.0867 0.4392 0.040 Uiso 1 1 d R
C5B C 0.1273(3) -0.09355(14) 0.4769(3) 0.0322(10) Uani 1 1 d .
H5BA H 0.1484 -0.1248 0.5045 0.039 Uiso 1 1 d R
H5BB H 0.0944 -0.0957 0.4082 0.039 Uiso 1 1 d R
H5BC H 0.0652 -0.0798 0.4922 0.039 Uiso 1 1 d R
C6B C 0.1431(4) 0.01349(15) 0.7301(3) 0.0355(10) Uani 1 1 d .
H6BA H 0.1105 -0.0129 0.7508 0.043 Uiso 1 1 d R
H6BB H 0.0789 0.0256 0.6703 0.043 Uiso 1 1 d R
H6BC H 0.1696 0.0381 0.7780 0.043 Uiso 1 1 d R
C7B C 0.3645(3) -0.02122(15) 0.8070(2) 0.0346(10) Uani 1 1 d .
H7BA H 0.3356 -0.0466 0.8330 0.042 Uiso 1 1 d R
H7BB H 0.3980 0.0039 0.8536 0.042 Uiso 1 1 d R
H7BC H 0.4289 -0.0329 0.7920 0.042 Uiso 1 1 d R
C8B C 0.3783(4) 0.08990(14) 0.5708(3) 0.0363(10) Uani 1 1 d .
H8BA H 0.4097 0.0931 0.5244 0.044 Uiso 1 1 d R
H8BB H 0.4412 0.0753 0.6282 0.044 Uiso 1 1 d R
H8BC H 0.3582 0.1208 0.5862 0.044 Uiso 1 1 d R
C9B C 0.1526(4) 0.07977(14) 0.4424(3) 0.0368(10) Uani 1 1 d .
H9BA H 0.1777 0.0848 0.3928 0.044 Uiso 1 1 d R
H9BB H 0.1285 0.1096 0.4591 0.044 Uiso 1 1 d R
H9BC H 0.0827 0.0582 0.4195 0.044 Uiso 1 1 d R
O1C O -0.1863(2) 0.23314(9) 0.25506(17) 0.0337(7) Uani 1 1 d .
O2C O -0.2912(2) 0.26681(9) 0.21878(16) 0.0310(6) Uani 1 1 d .
O3C O -0.1897(2) 0.30757(9) 0.36756(17) 0.0339(7) Uani 1 1 d .
O4C O -0.2881(2) 0.28935(9) 0.38991(17) 0.0325(7) Uani 1 1 d .
O5C O -0.1797(2) 0.21547(9) 0.42971(17) 0.0344(7) Uani 1 1 d .
O6C O -0.2806(2) 0.19516(9) 0.34117(18) 0.0353(7) Uani 1 1 d .
C1C C -0.2304(4) 0.18896(14) 0.2755(3) 0.0329(10) Uani 1 1 d .
C2C C -0.2424(4) 0.31198(14) 0.2670(2) 0.0308(10) Uani 1 1 d .
C3C C -0.2339(4) 0.25281(13) 0.4605(3) 0.0338(11) Uani 1 1 d .
C4C C -0.3430(4) 0.16931(15) 0.1873(3) 0.0443(11) Uani 1 1 d .
H4CA H -0.3702 0.1398 0.2028 0.053 Uiso 1 1 d R
H4CB H -0.3195 0.1641 0.1369 0.053 Uiso 1 1 d R
H4CC H -0.4104 0.1920 0.1660 0.053 Uiso 1 1 d R
C5C C -0.1172(4) 0.15802(15) 0.3111(3) 0.0445(11) Uani 1 1 d .
H5CA H -0.1374 0.1272 0.3269 0.053 Uiso 1 1 d R
H5CB H -0.0514 0.1722 0.3677 0.053 Uiso 1 1 d R
H5CC H -0.0896 0.1547 0.2625 0.053 Uiso 1 1 d R
C6C C -0.3581(4) 0.34292(14) 0.2225(3) 0.0361(10) Uani 1 1 d .
H6CA H -0.3368 0.3744 0.2490 0.043 Uiso 1 1 d R
H6CB H -0.4206 0.3297 0.2380 0.043 Uiso 1 1 d R
H6CC H -0.3907 0.3444 0.1537 0.043 Uiso 1 1 d R
C7C C -0.1353(4) 0.33014(15) 0.2507(3) 0.0407(11) Uani 1 1 d .
H7CA H -0.1063 0.3601 0.2828 0.049 Uiso 1 1 d R
H7CB H -0.1625 0.3341 0.1829 0.049 Uiso 1 1 d R
H7CC H -0.0681 0.3074 0.2763 0.049 Uiso 1 1 d R
C8C C -0.3417(4) 0.23669(16) 0.4770(3) 0.0423(11) Uani 1 1 d .
H8CA H -0.3143 0.2119 0.5246 0.051 Uiso 1 1 d R
H8CB H -0.4059 0.2246 0.4172 0.051 Uiso 1 1 d R
H8CC H -0.3749 0.2627 0.4983 0.051 Uiso 1 1 d R
C9C C -0.1206(4) 0.26993(16) 0.5520(3) 0.0447(11) Uani 1 1 d .
H9CA H -0.0866 0.2448 0.5986 0.054 Uiso 1 1 d R
H9CB H -0.1454 0.2960 0.5794 0.054 Uiso 1 1 d R
H9CC H -0.0580 0.2806 0.5340 0.054 Uiso 1 1 d R

loop_
_atom_site_aniso_label
_atom_site_aniso_U_11
_atom_site_aniso_U_22
_atom_site_aniso_U_33
_atom_site_aniso_U_23
_atom_site_aniso_U_13
_atom_site_aniso_U_12
O1 0.0292(15) 0.0194(15) 0.0266(13) -0.0002(11) 0.0105(12) 0.0035(12)
O2 0.0295(15) 0.0229(15) 0.0309(14) 0.0077(12) 0.0150(12) 0.0042(12)
O3 0.0308(15) 0.0302(16) 0.0217(13) -0.0056(11) 0.0145(12) -0.0044(12)
O4 0.0283(15) 0.0288(16) 0.0178(12) -0.0025(11) 0.0081(11) 0.0017(12)
O5 0.0267(15) 0.0293(16) 0.0305(14) 0.0033(12) 0.0159(12) 0.0008(12)
O6 0.0274(15) 0.0289(16) 0.0214(13) 0.0032(11) 0.0078(12) -0.0048(12)
C1 0.033(2) 0.018(2) 0.0146(18) 0.0036(15) 0.0056(17) -0.0051(18)
C2 0.041(3) 0.021(2) 0.028(2) -0.0065(17) 0.022(2) -0.0026(19)
C3 0.030(2) 0.025(2) 0.0171(18) 0.0033(16) 0.0147(17) 0.0040(17)
C4 0.043(3) 0.038(3) 0.036(2) 0.005(2) 0.020(2) -0.008(2)
C5 0.040(3) 0.027(2) 0.034(2) -0.0002(18) 0.009(2) 0.0035(19)
C6 0.043(3) 0.032(3) 0.041(2) 0.0046(19) 0.026(2) 0.009(2)
C7 0.047(3) 0.035(3) 0.032(2) -0.0043(19) 0.019(2) -0.003(2)
C8 0.035(2) 0.044(3) 0.028(2) -0.0045(19) 0.0177(19) -0.007(2)
C9 0.033(2) 0.041(3) 0.023(2) 0.0023(18) 0.0165(18) -0.0012(19)
O1A 0.0380(17) 0.0244(15) 0.0447(16) -0.0027(13) 0.0262(14) -0.0033(13)
O2A 0.0365(16) 0.0306(17) 0.0243(13) -0.0015(12) 0.0097(12) -0.0023(13)
O3A 0.0423(17) 0.0335(17) 0.0269(15) 0.0037(12) 0.0119(13) 0.0103(14)
O4A 0.0360(17) 0.0377(18) 0.0353(15) 0.0030(13) 0.0176(14) -0.0005(13)
O5A 0.0354(17) 0.0425(19) 0.0327(15) -0.0042(13) 0.0157(14) -0.0009(14)
O6A 0.0362(16) 0.0279(16) 0.0384(15) 0.0037(13) 0.0204(14) 0.0073(13)
C1A 0.040(2) 0.025(2) 0.027(2) -0.0036(17) 0.019(2) 0.002(2)
C2A 0.049(3) 0.021(2) 0.023(2) 0.0047(17) 0.0157(19) 0.004(2)
C3A 0.042(3) 0.033(3) 0.023(2) -0.0036(17) 0.013(2) 0.0002(19)
C4A 0.055(3) 0.029(3) 0.065(3) -0.005(2) 0.040(3) -0.005(2)
C5A 0.051(3) 0.035(3) 0.043(2) 0.014(2) 0.025(2) 0.007(2)
C6A 0.050(3) 0.027(2) 0.039(2) -0.0023(19) 0.011(2) -0.003(2)
C7A 0.055(3) 0.035(3) 0.041(2) -0.009(2) 0.017(2) 0.012(2)
C8A 0.043(3) 0.054(3) 0.030(2) 0.000(2) 0.010(2) 0.008(2)
C9A 0.045(3) 0.058(3) 0.038(2) 0.007(2) 0.027(2) 0.008(2)
O1B 0.0284(15) 0.0290(16) 0.0238(13) -0.0019(11) 0.0107(12) 0.0062(12)
O2B 0.0276(15) 0.0327(17) 0.0329(14) -0.0049(12) 0.0202(12) -0.0027(12)
O3B 0.0259(15) 0.0299(16) 0.0200(13) 0.0014(11) 0.0064(11) -0.0012(12)
O4B 0.0269(15) 0.0276(15) 0.0238(13) 0.0051(11) 0.0146(12) 0.0072(12)
O5B 0.0225(14) 0.0206(14) 0.0315(14) -0.0075(11) 0.0138(12) -0.0029(11)
O6B 0.0221(14) 0.0195(14) 0.0251(13) -0.0006(11) 0.0103(11) -0.0014(11)
C1B 0.026(2) 0.020(2) 0.0192(19) -0.0065(16) 0.0092(17) -0.0002(17)
C2B 0.032(2) 0.025(2) 0.023(2) -0.0035(16) 0.0180(18) -0.0066(18)
C3B 0.037(2) 0.016(2) 0.031(2) 0.0041(16) 0.0244(19) 0.0034(18)
C4B 0.031(2) 0.032(3) 0.038(2) -0.0039(19) 0.016(2) 0.0059(19)
C5B 0.035(2) 0.027(2) 0.035(2) -0.0012(18) 0.0153(19) -0.0033(19)
C6B 0.037(3) 0.046(3) 0.029(2) 0.0013(19) 0.0189(19) 0.004(2)
C7B 0.040(3) 0.046(3) 0.023(2) 0.0020(18) 0.0181(19) 0.007(2)
C8B 0.038(3) 0.030(2) 0.052(3) -0.007(2) 0.029(2) -0.008(2)
C9B 0.044(3) 0.031(3) 0.037(2) 0.0075(19) 0.021(2) 0.006(2)
O1C 0.0358(16) 0.0309(17) 0.0423(16) -0.0009(13) 0.0247(14) 0.0055(13)
O2C 0.0332(16) 0.0274(16) 0.0252(13) 0.0024(12) 0.0072(12) 0.0045(13)
O3C 0.0354(16) 0.0364(17) 0.0302(15) 0.0005(12) 0.0154(13) -0.0063(13)
O4C 0.0374(17) 0.0341(17) 0.0299(14) 0.0053(12) 0.0187(13) 0.0067(13)
O5C 0.0364(17) 0.0359(17) 0.0283(14) 0.0013(12) 0.0125(13) 0.0051(13)
O6C 0.0373(17) 0.0326(17) 0.0383(16) -0.0032(13) 0.0192(14) -0.0041(13)
C1C 0.043(3) 0.026(2) 0.036(2) 0.0028(18) 0.022(2) 0.000(2)
C2C 0.037(2) 0.024(2) 0.027(2) -0.0001(18) 0.0108(19) -0.0002(19)
C3C 0.046(3) 0.031(3) 0.027(2) 0.0049(17) 0.019(2) 0.0084(19)
C4C 0.057(3) 0.034(3) 0.045(3) -0.009(2) 0.026(2) -0.007(2)
C5C 0.060(3) 0.031(3) 0.053(3) 0.003(2) 0.035(2) 0.008(2)
C6C 0.046(3) 0.030(2) 0.030(2) 0.0066(18) 0.015(2) 0.005(2)
C7C 0.042(3) 0.036(3) 0.041(2) 0.009(2) 0.016(2) -0.004(2)
C8C 0.050(3) 0.046(3) 0.035(2) 0.002(2) 0.023(2) 0.001(2)
C9C 0.046(3) 0.052(3) 0.033(2) 0.001(2) 0.016(2) 0.004(2)

loop_
_atom_type_symbol
_atom_type_description
_atom_type_scat_dispersion_real
_atom_type_scat_dispersion_imag
_atom_type_scat_source
C C 0.0033 0.0016 'International Tables Vol C Tables 4.2.6.8 and 6.1.1.4'
H H 0.0000 0.0000 'International Tables Vol C Tables 4.2.6.8 and 6.1.1.4'
O O 0.0106 0.0060 'International Tables Vol C Tables 4.2.6.8 and 6.1.1.4'

loop_
_geom_angle_atom_site_label_1
_geom_angle_atom_site_label_2
_geom_angle_atom_site_label_3
_geom_angle
C1 O1 O2 108.4(2)
C2 O2 O1 107.7(2)
C2 O3 O4 108.1(2)
C3 O4 O3 107.8(2)
C3 O5 O6 107.2(2)
C1 O6 O5 107.4(2)
O1 C1 O6 112.1(3)
O1 C1 C5 103.8(3)
O6 C1 C5 111.8(3)
O1 C1 C4 114.2(3)
O6 C1 C4 101.6(3)
C5 C1 C4 113.7(3)
O2 C2 O3 112.3(3)
O2 C2 C7 114.4(3)
O3 C2 C7 102.4(3)
O2 C2 C6 102.7(3)
O3 C2 C6 111.5(3)
C7 C2 C6 114.0(3)
O4 C3 O5 112.3(3)
O4 C3 C9 103.1(3)
O5 C3 C9 113.2(3)
O4 C3 C8 113.5(3)
O5 C3 C8 100.9(3)
C9 C3 C8 114.3(3)
C1 C4 H4A 109.6
C1 C4 H4B 109.2
H4A C4 H4B 109.5
C1 C4 H4C 109.5
H4A C4 H4C 109.5
H4B C4 H4C 109.5
C1 C5 H5A 110.3
C1 C5 H5B 107.8
H5A C5 H5B 109.5
C1 C5 H5C 110.3
H5A C5 H5C 109.5
H5B C5 H5C 109.5
C2 C6 H6A 109.4
C2 C6 H6B 109.5
H6A C6 H6B 109.5
C2 C6 H6C 109.5
H6A C6 H6C 109.5
H6B C6 H6C 109.5
C2 C7 H7A 108.7
C2 C7 H7B 110.2
H7A C7 H7B 109.5
C2 C7 H7C 109.6
H7A C7 H7C 109.5
H7B C7 H7C 109.5
C3 C8 H8A 109.2
C3 C8 H8B 109.7
H8A C8 H8B 109.5
C3 C8 H8C 109.4
H8A C8 H8C 109.5
H8B C8 H8C 109.5
C3 C9 H9A 109.1
C3 C9 H9B 110.2
H9A C9 H9B 109.5
C3 C9 H9C 109.1
H9A C9 H9C 109.5
H9B C9 H9C 109.5
C1A O1A O2A 107.5(2)
C2A O2A O1A 107.1(3)
C2A O3A O4A 108.0(3)
C3A O4A O3A 108.0(3)
C3A O5A O6A 107.1(3)
C1A O6A O5A 107.4(2)
O6A C1A O1A 112.1(3)
O6A C1A C4A 114.9(3)
O1A C1A C4A 102.4(3)
O6A C1A C5A 102.4(3)
O1A C1A C5A 111.8(3)
C4A C1A C5A 113.5(3)
O3A C2A O2A 112.2(3)
O3A C2A C7A 103.1(3)
O2A C2A C7A 112.4(3)
O3A C2A C6A 114.8(3)
O2A C2A C6A 101.3(3)
C7A C2A C6A 113.4(3)
O5A C3A O4A 112.2(3)
O5A C3A C9A 113.9(3)
O4A C3A C9A 102.8(3)
O5A C3A C8A 101.9(3)
O4A C3A C8A 112.3(3)
C9A C3A C8A 114.1(3)
C1A C4A H4AA 109.7
C1A C4A H4AB 108.5
H4AA C4A H4AB 109.5
C1A C4A H4AC 110.2
H4AA C4A H4AC 109.5
H4AB C4A H4AC 109.5
C1A C5A H5AA 110.1
C1A C5A H5AB 109.4
H5AA C5A H5AB 109.5
C1A C5A H5AC 108.9
H5AA C5A H5AC 109.5
H5AB C5A H5AC 109.5
C2A C6A H6AA 109.7
C2A C6A H6AB 107.9
H6AA C6A H6AB 109.5
C2A C6A H6AC 110.7
H6AA C6A H6AC 109.5
H6AB C6A H6AC 109.5
C2A C7A H7AA 109.4
C2A C7A H7AB 109.8
H7AA C7A H7AB 109.5
C2A C7A H7AC 109.2
H7AA C7A H7AC 109.5
H7AB C7A H7AC 109.5
C3A C8A H8AA 111.0
C3A C8A H8AB 108.7
H8AA C8A H8AB 109.5
C3A C8A H8AC 108.8
H8AA C8A H8AC 109.5
H8AB C8A H8AC 109.5
C3A C9A H9AA 108.9
C3A C9A H9AB 108.8
H9AA C9A H9AB 109.5
C3A C9A H9AC 110.6
H9AA C9A H9AC 109.5
H9AB C9A H9AC 109.5
C1B O1B O2B 107.0(2)
C2B O2B O1B 107.3(2)
C2B O3B O4B 107.9(2)
C3B O4B O3B 108.2(2)
C3B O5B O6B 107.7(2)
C1B O6B O5B 108.1(2)
O6B C1B O1B 112.4(3)
O6B C1B C4B 113.9(3)
O1B C1B C4B 101.6(3)
O6B C1B C5B 103.9(3)
O1B C1B C5B 112.0(3)
C4B C1B C5B 113.4(3)
O3B C2B O2B 112.5(3)
O3B C2B C7B 103.4(3)
O2B C2B C7B 113.5(3)
O3B C2B C6B 113.1(3)
O2B C2B C6B 100.6(3)
C7B C2B C6B 114.2(3)
O5B C3B O4B 111.8(3)
O5B C3B C9B 114.3(3)
O4B C3B C9B 102.7(3)
O5B C3B C8B 102.9(3)
O4B C3B C8B 111.2(3)
C9B C3B C8B 114.2(3)
C1B C4B H4BA 109.9
C1B C4B H4BB 109.2
H4BA C4B H4BB 109.5
C1B C4B H4BC 109.3
H4BA C4B H4BC 109.5
H4BB C4B H4BC 109.5
C1B C5B H5BA 109.7
C1B C5B H5BB 110.3
H5BA C5B H5BB 109.5
C1B C5B H5BC 108.4
H5BA C5B H5BC 109.5
H5BB C5B H5BC 109.5
C2B C6B H6BA 109.4
C2B C6B H6BB 109.8
H6BA C6B H6BB 109.5
C2B C6B H6BC 109.2
H6BA C6B H6BC 109.5
H6BB C6B H6BC 109.5
C2B C7B H7BA 109.0
C2B C7B H7BB 110.1
H7BA C7B H7BB 109.5
C2B C7B H7BC 109.3
H7BA C7B H7BC 109.5
H7BB C7B H7BC 109.5
C3B C8B H8BA 109.4
C3B C8B H8BB 109.3
H8BA C8B H8BB 109.5
C3B C8B H8BC 109.7
H8BA C8B H8BC 109.5
H8BB C8B H8BC 109.5
C3B C9B H9BA 108.9
C3B C9B H9BB 109.9
H9BA C9B H9BB 109.5
C3B C9B H9BC 109.6
H9BA C9B H9BC 109.5
H9BB C9B H9BC 109.5
C1C O1C O2C 107.9(2)
C2C O2C O1C 107.1(2)
C2C O3C O4C 107.3(2)
C3C O4C O3C 107.7(3)
C3C O5C O6C 107.3(3)
C1C O6C O5C 106.8(3)
O6C C1C O1C 112.0(3)
O6C C1C C5C 114.7(3)
O1C C1C C5C 102.9(3)
O6C C1C C4C 101.9(3)
O1C C1C C4C 112.0(3)
C5C C1C C4C 113.8(3)
O3C C2C O2C 111.7(3)
O3C C2C C7C 103.7(3)
O2C C2C C7C 112.3(3)
O3C C2C C6C 114.5(3)
O2C C2C C6C 101.4(3)
C7C C2C C6C 113.6(3)
O4C C3C O5C 112.6(3)
O4C C3C C8C 103.1(3)
O5C C3C C8C 113.3(3)
O4C C3C C9C 113.0(3)
O5C C3C C9C 101.6(3)
C8C C3C C9C 113.6(3)
C1C C4C H4CA 110.3
C1C C4C H4CB 109.0
H4CA C4C H4CB 109.5
C1C C4C H4CC 109.1
H4CA C4C H4CC 109.5
H4CB C4C H4CC 109.5
C1C C5C H5CA 109.2
C1C C5C H5CB 109.0
H5CA C5C H5CB 109.5
C1C C5C H5CC 110.3
H5CA C5C H5CC 109.5
H5CB C5C H5CC 109.5
C2C C6C H6CA 109.0
C2C C6C H6CB 108.5
H6CA C6C H6CB 109.5
C2C C6C H6CC 110.9
H6CA C6C H6CC 109.5
H6CB C6C H6CC 109.5
C2C C7C H7CA 109.9
C2C C7C H7CB 109.8
H7CA C7C H7CB 109.5
C2C C7C H7CC 108.6
H7CA C7C H7CC 109.5
H7CB C7C H7CC 109.5
C3C C8C H8CA 109.6
C3C C8C H8CB 108.0
H8CA C8C H8CB 109.5
C3C C8C H8CC 110.8
H8CA C8C H8CC 109.5
H8CB C8C H8CC 109.5
C3C C9C H9CA 111.3
C3C C9C H9CB 109.5
H9CA C9C H9CB 109.5
C3C C9C H9CC 107.6
H9CA C9C H9CC 109.5
H9CB C9C H9CC 109.5

loop_
_geom_bond_atom_site_label_1
_geom_bond_atom_site_label_2
_geom_bond_distance
O1 C1 1.395(4)
O1 O2 1.472(3)
O2 C2 1.409(4)
O3 C2 1.431(4)
O3 O4 1.479(3)
O4 C3 1.408(4)
O5 C3 1.425(4)
O5 O6 1.473(3)
O6 C1 1.448(4)
C1 C5 1.513(5)
C1 C4 1.511(5)
C2 C7 1.504(5)
C2 C6 1.525(5)
C3 C9 1.502(5)
C3 C8 1.525(5)
C4 H4A 0.9600
C4 H4B 0.9599
C4 H4C 0.9601
C5 H5A 0.9601
C5 H5B 0.9599
C5 H5C 0.9601
C6 H6A 0.9600
C6 H6B 0.9600
C6 H6C 0.9602
C7 H7A 0.9601
C7 H7B 0.9600
C7 H7C 0.9600
C8 H8A 0.9599
C8 H8B 0.9599
C8 H8C 0.9599
C9 H9A 0.9600
C9 H9B 0.9596
C9 H9C 0.9600
O1A C1A 1.440(4)
O1A O2A 1.470(3)
O2A C2A 1.445(4)
O3A C2A 1.405(4)
O3A O4A 1.461(3)
O4A C3A 1.435(4)
O5A C3A 1.425(4)
O5A O6A 1.462(3)
O6A C1A 1.412(4)
C1A C4A 1.482(5)
C1A C5A 1.524(5)
C2A C7A 1.508(5)
C2A C6A 1.518(5)
C3A C9A 1.495(5)
C3A C8A 1.533(5)
C4A H4AA 0.9600
C4A H4AB 0.9601
C4A H4AC 0.9601
C5A H5AA 0.9600
C5A H5AB 0.9599
C5A H5AC 0.9601
C6A H6AA 0.9601
C6A H6AB 0.9600
C6A H6AC 0.9601
C7A H7AA 0.9600
C7A H7AB 0.9600
C7A H7AC 0.9602
C8A H8AA 0.9600
C8A H8AB 0.9599
C8A H8AC 0.9599
C9A H9AA 0.9602
C9A H9AB 0.9600
C9A H9AC 0.9601
O1B C1B 1.442(4)
O1B O2B 1.476(3)
O2B C2B 1.430(4)
O3B C2B 1.405(4)
O3B O4B 1.476(3)
O4B C3B 1.434(4)
O5B C3B 1.411(4)
O5B O6B 1.467(3)
O6B C1B 1.399(4)
C1B C4B 1.512(5)
C1B C5B 1.516(5)
C2B C7B 1.503(5)
C2B C6B 1.532(5)
C3B C9B 1.499(5)
C3B C8B 1.522(5)
C4B H4BA 0.9599
C4B H4BB 0.9599
C4B H4BC 0.9601
C5B H5BA 0.9600
C5B H5BB 0.9600
C5B H5BC 0.9599
C6B H6BA 0.9600
C6B H6BB 0.9599
C6B H6BC 0.9601
C7B H7BA 0.9601
C7B H7BB 0.9599
C7B H7BC 0.9600
C8B H8BA 0.9599
C8B H8BB 0.9600
C8B H8BC 0.9600
C9B H9BA 0.9600
C9B H9BB 0.9600
C9B H9BC 0.9599
O1C C1C 1.440(5)
O1C O2C 1.462(3)
O2C C2C 1.454(4)
O3C C2C 1.403(4)
O3C O4C 1.464(3)
O4C C3C 1.426(4)
O5C C3C 1.427(4)
O5C O6C 1.472(3)
O6C C1C 1.415(4)
C1C C5C 1.487(5)
C1C C4C 1.522(5)
C2C C7C 1.506(5)
C2C C6C 1.508(5)
C3C C8C 1.497(5)
C3C C9C 1.528(5)
C4C H4CA 0.9601
C4C H4CB 0.9600
C4C H4CC 0.9600
C5C H5CA 0.9602
C5C H5CB 0.9599
C5C H5CC 0.9600
C6C H6CA 0.9599
C6C H6CB 0.9600
C6C H6CC 0.9600
C7C H7CA 0.9601
C7C H7CB 0.9600
C7C H7CC 0.9600
C8C H8CA 0.9601
C8C H8CB 0.9600
C8C H8CC 0.9602
C9C H9CA 0.9599
C9C H9CB 0.9600
C9C H9CC 0.9600

loop_
_geom_torsion_atom_site_label_1
_geom_torsion_atom_site_label_2
_geom_torsion_atom_site_label_3
_geom_torsion_atom_site_label_4
_geom_torsion
C1 O1 O2 C2 -136.1(3)
C2 O3 O4 C3 -135.2(3)
C3 O5 O6 C1 -135.2(3)
O2 O1 C1 O6 57.4(3)
O2 O1 C1 C5 178.2(2)
O2 O1 C1 C4 -57.5(3)
O5 O6 C1 O1 58.3(3)
O5 O6 C1 C5 -57.8(3)
O5 O6 C1 C4 -179.4(3)
O1 O2 C2 O3 58.7(3)
O1 O2 C2 C7 -57.4(3)
O1 O2 C2 C6 178.6(2)
O4 O3 C2 O2 56.9(3)
O4 O3 C2 C7 180.0(3)
O4 O3 C2 C6 -57.7(4)
O3 O4 C3 O5 57.6(3)
O3 O4 C3 C9 179.7(2)
O3 O4 C3 C8 -56.0(3)
O6 O5 C3 O4 57.8(3)
O6 O5 C3 C9 -58.4(3)
O6 O5 C3 C8 178.9(2)
C1A O1A O2A C2A 133.2(3)
C2A O3A O4A C3A 135.9(3)
C3A O5A O6A C1A 137.3(3)
O5A O6A C1A O1A -61.0(3)
O5A O6A C1A C4A 55.5(4)
O5A O6A C1A C5A 179.1(3)
O2A O1A C1A O6A -56.1(3)
O2A O1A C1A C4A -179.9(3)
O2A O1A C1A C5A 58.2(3)
O4A O3A C2A O2A -60.8(4)
O4A O3A C2A C7A 178.1(3)
O4A O3A C2A C6A 54.2(4)
O1A O2A C2A O3A -56.5(3)
O1A O2A C2A C7A 59.2(3)
O1A O2A C2A C6A -179.4(2)
O6A O5A C3A O4A -58.3(3)
O6A O5A C3A C9A 58.0(4)
O6A O5A C3A C8A -178.6(3)
O3A O4A C3A O5A -55.5(4)
O3A O4A C3A C9A -178.3(3)
O3A O4A C3A C8A 58.6(4)
C1B O1B O2B C2B -135.2(3)
C2B O3B O4B C3B -134.8(3)
C3B O5B O6B C1B -136.4(3)
O5B O6B C1B O1B 57.3(3)
O5B O6B C1B C4B -57.5(3)
O5B O6B C1B C5B 178.6(2)
O2B O1B C1B O6B 57.7(3)
O2B O1B C1B C4B 179.9(2)
O2B O1B C1B C5B -58.8(3)
O4B O3B C2B O2B 56.4(3)
O4B O3B C2B C7B 179.2(2)
O4B O3B C2B C6B -56.8(3)
O1B O2B C2B O3B 58.9(3)
O1B O2B C2B C7B -58.0(3)
O1B O2B C2B C6B 179.6(2)
O6B O5B C3B O4B 58.8(3)
O6B O5B C3B C9B -57.3(3)
O6B O5B C3B C8B 178.2(2)
O3B O4B C3B O5B 57.7(3)
O3B O4B C3B C9B -179.3(3)
O3B O4B C3B C8B -56.7(3)
C1C O1C O2C C2C 135.4(3)
C2C O3C O4C C3C 135.6(3)
C3C O5C O6C C1C 135.9(3)
O5C O6C C1C O1C -58.7(3)
O5C O6C C1C C5C 58.0(4)
O5C O6C C1C C4C -178.6(3)
O2C O1C C1C O6C -56.5(3)
O2C O1C C1C C5C 179.8(3)
O2C O1C C1C C4C 57.2(4)
O4C O3C C2C O2C -58.2(3)
O4C O3C C2C C7C -179.3(3)
O4C O3C C2C C6C 56.4(4)
O1C O2C C2C O3C -58.3(3)
O1C O2C C2C C7C 57.7(3)
O1C O2C C2C C6C 179.3(2)
O3C O4C C3C O5C -57.0(4)
O3C O4C C3C C8C -179.5(3)
O3C O4C C3C C9C 57.4(4)
O6C O5C C3C O4C -59.4(4)
O6C O5C C3C C8C 57.2(4)
O6C O5C C3C C9C 179.4(3)
